data_4129285
loop_
_publ_author_name
'Do, Jean-Louis'
'Mottillo, Cristina'
'Tan, Davin'
'\<Strukil, Vjekoslav'
'Fri\<s\<ci\'c, Tomislav'

_publ_section_title
;
 Mechanochemical ruthenium-catalyzed olefin metathesis.
;
_journal_issue 7
_journal_name_full 'Journal of the American Chemical Society'
_journal_page_first 2476
_journal_page_last 2479
_journal_paper_doi 10.1021/jacs.5b00151
_journal_volume 137
_journal_year 2015
_chemical_formula_moiety C10H10N2O4S
_chemical_formula_sum 'C10 H10 N2 O4 S'
_chemical_formula_weight 254.26
_chemical_name_common 6b
_space_group_crystal_system monoclinic
_space_group_IT_number 14
_space_group_name_Hall '-P 2ybc'
_space_group_name_H-M_alt 'P 1 21/c 1'
_atom_sites_solution_hydrogens geom
_audit_creation_method SHELXL-2014
_cell_angle_alpha 90
_cell_angle_beta 97.0430(10)
_cell_angle_gamma 90
_cell_formula_units_Z 4
_cell_length_a 8.7977(5)
_cell_length_b 7.8194(5)
_cell_length_c 15.8743(10)
_cell_measurement_temperature 293(2)
_cell_volume 1083.80(12)
_computing_structure_refinement 'SHELXL-2014 (Sheldrick, 2014)'
_diffrn_ambient_temperature 293(2)
_diffrn_measured_fraction_theta_full 0.999
_diffrn_measured_fraction_theta_max 0.964
_diffrn_radiation_type MoK\a
_diffrn_radiation_wavelength 0.71073
_diffrn_reflns_av_R_equivalents 0.0176
_diffrn_reflns_av_unetI/netI 0.0141
_diffrn_reflns_Laue_measured_fraction_full 0.999
_diffrn_reflns_Laue_measured_fraction_max 0.964
_diffrn_reflns_limit_h_max 11
_diffrn_reflns_limit_h_min -11
_diffrn_reflns_limit_k_max 10
_diffrn_reflns_limit_k_min -10
_diffrn_reflns_limit_l_max 20
_diffrn_reflns_limit_l_min -21
_diffrn_reflns_number 12219
_diffrn_reflns_point_group_measured_fraction_full 0.999
_diffrn_reflns_point_group_measured_fraction_max 0.964
_diffrn_reflns_theta_full 25.242
_diffrn_reflns_theta_max 28.226
_diffrn_reflns_theta_min 2.333
_exptl_absorpt_coefficient_mu 0.304
_exptl_absorpt_correction_type none
_exptl_crystal_colour colourless
_exptl_crystal_density_diffrn 1.558
_exptl_crystal_description prism
_exptl_crystal_F_000 528
_exptl_crystal_size_max 0.400
_exptl_crystal_size_mid 0.200
_exptl_crystal_size_min 0.200
_refine_diff_density_max 0.285
_refine_diff_density_min -0.295
_refine_diff_density_rms 0.041
_refine_ls_extinction_method none
_refine_ls_goodness_of_fit_ref 1.053
_refine_ls_hydrogen_treatment constr
_refine_ls_matrix_type full
_refine_ls_number_parameters 154
_refine_ls_number_reflns 2585
_refine_ls_number_restraints 0
_refine_ls_restrained_S_all 1.053
_refine_ls_R_factor_all 0.0413
_refine_ls_R_factor_gt 0.0332
_refine_ls_shift/su_max 0.000
_refine_ls_shift/su_mean 0.000
_refine_ls_structure_factor_coef Fsqd
_refine_ls_weighting_details 'w=1/[\s^2^(Fo^2^)+(0.0456P)^2^+0.3500P] where P=(Fo^2^+2Fc^2^)/3'
_refine_ls_weighting_scheme calc
_refine_ls_wR_factor_gt 0.0877
_refine_ls_wR_factor_ref 0.0934
_reflns_Friedel_coverage 0.000
_reflns_number_gt 2189
_reflns_number_total 2585
_reflns_threshold_expression 'I > 2\s(I)'
_cod_data_source_file ja5b00151_si_002.cif
_cod_data_source_block 6b
_cod_original_sg_symbol_H-M 'P 21/c'
_cod_database_code 4129285
_shelx_space_group_comment
;
The symmetry employed for this shelxl refinement is uniquely defined
by the following loop, which should always be used as a source of
symmetry information in preference to the above space-group names.
They are only intended as comments.
;
_shelx_estimated_absorpt_t_min 0.888
_shelx_estimated_absorpt_t_max 0.942
_shelxl_version_number 2014-3

loop_
_space_group_symop_operation_xyz
'x, y, z'
'-x, y+1/2, -z+1/2'
'-x, -y, -z'
'x, -y-1/2, z-1/2'

loop_
_atom_site_label
_atom_site_type_symbol
_atom_site_fract_x
_atom_site_fract_y
_atom_site_fract_z
_atom_site_U_iso_or_equiv
_atom_site_adp_type
_atom_site_occupancy
_atom_site_site_symmetry_order
_atom_site_calc_flag
_atom_site_refinement_flags_posn
_atom_site_refinement_flags_adp
S1 S 0.05877(4) 0.25898(5) 0.16250(2) 0.03433(12) Uani 1 1 d . .
O1 O 0.03631(14) 0.10911(15) 0.11108(7) 0.0481(3) Uani 1 1 d . .
O2 O -0.06620(12) 0.33307(17) 0.19914(8) 0.0497(3) Uani 1 1 d . .
O3 O 0.40095(19) 0.7617(2) -0.09386(10) 0.0746(5) Uani 1 1 d . .
O4 O 0.31772(19) 0.95315(17) -0.01267(10) 0.0689(4) Uani 1 1 d . .
N1 N 0.19082(14) 0.21625(15) 0.23907(8) 0.0346(3) Uani 1 1 d . .
N2 N 0.33119(16) 0.8052(2) -0.03546(10) 0.0494(4) Uani 1 1 d . .
C1 C 0.23741(18) 0.3477(2) 0.30455(10) 0.0406(3) Uani 1 1 d . .
H1A H 0.1773 0.3395 0.3517 0.049 Uiso 1 1 calc R U
H1B H 0.2280 0.4622 0.2809 0.049 Uiso 1 1 calc R U
C2 C 0.40084(19) 0.3016(2) 0.33091(10) 0.0458(4) Uani 1 1 d . .
H2 H 0.4645 0.3594 0.3726 0.055 Uiso 1 1 calc R U
C3 C 0.44434(19) 0.1706(2) 0.28859(11) 0.0491(4) Uani 1 1 d . .
H3 H 0.5425 0.1246 0.2972 0.059 Uiso 1 1 calc R U
C4 C 0.32043(17) 0.1025(2) 0.22521(10) 0.0407(3) Uani 1 1 d . .
H4A H 0.3467 0.1127 0.1678 0.049 Uiso 1 1 calc R U
H4B H 0.2978 -0.0161 0.2366 0.049 Uiso 1 1 calc R U
C5 C 0.13336(15) 0.42049(18) 0.10056(8) 0.0314(3) Uani 1 1 d . .
C6 C 0.22107(18) 0.3744(2) 0.03678(9) 0.0398(3) Uani 1 1 d . .
H6 H 0.2362 0.2598 0.0246 0.048 Uiso 1 1 calc R U
C7 C 0.28541(19) 0.5012(2) -0.00827(10) 0.0421(4) Uani 1 1 d . .
H7 H 0.3447 0.4732 -0.0509 0.050 Uiso 1 1 calc R U
C8 C 0.26001(17) 0.6696(2) 0.01120(9) 0.0369(3) Uani 1 1 d . .
C9 C 0.17144(18) 0.71811(19) 0.07318(10) 0.0397(3) Uani 1 1 d . .
H9 H 0.1552 0.8330 0.0843 0.048 Uiso 1 1 calc R U
C10 C 0.10754(17) 0.59120(19) 0.11830(9) 0.0373(3) Uani 1 1 d . .
H10 H 0.0474 0.6201 0.1604 0.045 Uiso 1 1 calc R U

loop_
_atom_site_aniso_label
_atom_site_aniso_U_11
_atom_site_aniso_U_22
_atom_site_aniso_U_33
_atom_site_aniso_U_23
_atom_site_aniso_U_13
_atom_site_aniso_U_12
S1 0.03068(19) 0.0358(2) 0.0362(2) 0.00454(14) 0.00289(14) -0.00293(13)
O1 0.0543(7) 0.0396(6) 0.0476(6) -0.0010(5) -0.0048(5) -0.0132(5)
O2 0.0339(6) 0.0610(8) 0.0564(7) 0.0131(6) 0.0143(5) 0.0055(5)
O3 0.0773(10) 0.0815(11) 0.0707(10) 0.0153(8) 0.0324(8) -0.0146(8)
O4 0.0794(10) 0.0443(8) 0.0829(10) 0.0150(7) 0.0103(8) -0.0144(7)
N1 0.0354(6) 0.0341(6) 0.0336(6) 0.0003(5) 0.0018(5) 0.0026(5)
N2 0.0407(7) 0.0576(9) 0.0487(8) 0.0157(7) 0.0000(6) -0.0095(7)
C1 0.0445(8) 0.0413(8) 0.0357(7) -0.0039(6) 0.0038(6) 0.0016(7)
C2 0.0417(8) 0.0524(9) 0.0419(8) -0.0031(7) -0.0014(7) -0.0054(7)
C3 0.0343(8) 0.0584(11) 0.0533(10) -0.0025(8) 0.0008(7) 0.0039(7)
C4 0.0395(8) 0.0382(8) 0.0443(8) -0.0017(6) 0.0051(6) 0.0058(6)
C5 0.0313(7) 0.0321(7) 0.0302(6) 0.0023(5) 0.0017(5) 0.0005(5)
C6 0.0478(8) 0.0347(7) 0.0380(7) -0.0030(6) 0.0097(6) 0.0016(6)
C7 0.0445(8) 0.0480(9) 0.0355(7) 0.0005(7) 0.0123(6) 0.0005(7)
C8 0.0348(7) 0.0389(8) 0.0359(7) 0.0076(6) -0.0006(6) -0.0051(6)
C9 0.0444(8) 0.0304(7) 0.0434(8) 0.0015(6) 0.0017(7) 0.0021(6)
C10 0.0388(8) 0.0370(8) 0.0370(7) 0.0008(6) 0.0083(6) 0.0068(6)

loop_
_atom_type_symbol
_atom_type_description
_atom_type_scat_dispersion_real
_atom_type_scat_dispersion_imag
_atom_type_scat_source
C C 0.0033 0.0016 'International Tables Vol C Tables 4.2.6.8 and 6.1.1.4'
H H 0.0000 0.0000 'International Tables Vol C Tables 4.2.6.8 and 6.1.1.4'
N N 0.0061 0.0033 'International Tables Vol C Tables 4.2.6.8 and 6.1.1.4'
O O 0.0106 0.0060 'International Tables Vol C Tables 4.2.6.8 and 6.1.1.4'
S S 0.1246 0.1234 'International Tables Vol C Tables 4.2.6.8 and 6.1.1.4'

loop_
_geom_angle_atom_site_label_1
_geom_angle_atom_site_label_2
_geom_angle_atom_site_label_3
_geom_angle
O1 S1 O2 120.42(8)
O1 S1 N1 107.32(7)
O2 S1 N1 107.27(7)
O1 S1 C5 107.58(7)
O2 S1 C5 107.00(7)
N1 S1 C5 106.51(6)
C1 N1 C4 111.59(12)
C1 N1 S1 119.80(10)
C4 N1 S1 120.59(10)
O3 N2 O4 124.33(16)
O3 N2 C8 117.71(16)
O4 N2 C8 117.95(15)
N1 C1 C2 101.71(13)
C3 C2 C1 112.21(15)
C2 C3 C4 113.02(15)
N1 C4 C3 101.42(12)
C10 C5 C6 120.98(13)
C10 C5 S1 119.40(11)
C6 C5 S1 119.59(11)
C7 C6 C5 119.24(14)
C8 C7 C6 118.77(14)
C7 C8 C9 122.93(14)
C7 C8 N2 118.93(14)
C9 C8 N2 118.14(14)
C8 C9 C10 118.21(14)
C9 C10 C5 119.86(14)

loop_
_geom_bond_atom_site_label_1
_geom_bond_atom_site_label_2
_geom_bond_distance
S1 O1 1.4279(12)
S1 O2 1.4281(12)
S1 N1 1.6102(12)
S1 C5 1.7750(14)
O3 N2 1.221(2)
O4 N2 1.222(2)
N1 C1 1.4835(19)
N1 C4 1.4836(19)
N2 C8 1.4759(19)
C1 C2 1.492(2)
C2 C3 1.308(2)
C3 C4 1.488(2)
C5 C10 1.389(2)
C5 C6 1.394(2)
C6 C7 1.383(2)
C7 C8 1.378(2)
C8 C9 1.381(2)
C9 C10 1.383(2)
